data_2005762
loop_
_publ_author_name
'Yanson, T. I.'
'Manyako, M. B.'
'Bodak, O. I.'
'German, N. V.'
'Zarechnyuk, O. S.'
'Cern\'y, R.'
'Pacheco, J. V.'
'Yvon, K.'

_publ_section_title
;
 Triclinic Fe~3~Al~2~Si~3~ and Orthorhombic Fe~3~Al~2~Si~4~ with New
 Structure Types
;
_journal_issue 12
_journal_name_full 'Acta Crystallographica Section C'
_journal_page_first 2964
_journal_page_last 2967
_journal_paper_doi 10.1107/S0108270196008694
_journal_volume 52
_journal_year 1996
_chemical_formula_iupac 'Fe3 Al2 Si4'
_chemical_formula_structural 'Fe3 Si4 Al2'
_chemical_formula_sum 'Al2 Fe3 Si4'
_chemical_formula_weight 333.85
_space_group_IT_number 63
_symmetry_cell_setting orthorhombic
_symmetry_space_group_name_Hall '-C 2c 2'
_symmetry_space_group_name_H-M 'C m c m'
_cell_angle_alpha 90.00000
_cell_angle_beta 90.00000
_cell_angle_gamma 90.00000
_cell_formula_units_Z 4
_cell_length_a 3.6687(15)
_cell_length_b 12.385(7)
_cell_length_c 10.147(5)
_cell_measurement_reflns_used 19
_cell_measurement_temperature 293
_cell_measurement_theta_max 23.96
_cell_measurement_theta_min 6.14
_cell_volume 461.0(4)
_computing_cell_refinement 'LATCON Xtal3.2 (Hall, Flack & Stewart, 1992)'
_computing_data_collection 'Philips PW1100 software '
_computing_data_reduction 'REFCAL LSABS  SORTRF Xtal3.2'
_computing_publication_material 'BONDLA CIFIO Xtal3.2, STRUCTURE TIDY (Gelato & Parth\'e, 1987)'
_computing_structure_refinement 'CRYLSQ Xtal3.2'
_computing_structure_solution 'GENTAN Xtal3.2'
_diffrn_ambient_temperature 293
_diffrn_measurement_device Philips_PW1100_4-circle_diffractometer
_diffrn_measurement_method \w-2\q
_diffrn_radiation_monochromator graphite
_diffrn_radiation_source fine-focus_Philips_tube
_diffrn_radiation_type x-ray
_diffrn_radiation_wavelength .71073
_diffrn_reflns_av_R_equivalents .087
_diffrn_reflns_av_sigmaI/netI .069
_diffrn_reflns_limit_h_max 5
_diffrn_reflns_limit_h_min -5
_diffrn_reflns_limit_k_max 17
_diffrn_reflns_limit_k_min -17
_diffrn_reflns_limit_l_max 14
_diffrn_reflns_limit_l_min -14
_diffrn_reflns_number 1668
_diffrn_reflns_theta_max 29.98
_diffrn_reflns_theta_min 3.29
_diffrn_standards_decay_%
;
                                   4.4
                                   5.5
;
_diffrn_standards_interval_time 60
_diffrn_standards_number 2
_exptl_absorpt_coefficient_mu 10.557
_exptl_absorpt_correction_T_max .957266
_exptl_absorpt_correction_T_min .644518
_exptl_absorpt_correction_type 'analytical integration (LSABS; Blanc, Schwarzenbach & Flack, 1991)'
_exptl_crystal_colour grey
_exptl_crystal_density_diffrn 4.809
_exptl_crystal_density_meas ?
_exptl_crystal_description plate
_exptl_crystal_F_000 640
_exptl_crystal_size_max 0.096
_exptl_crystal_size_mid 0.048
_exptl_crystal_size_min 0.004
_refine_diff_density_max 1.999
_refine_diff_density_min -2.029
_refine_ls_abs_structure_details none
_refine_ls_abs_structure_Flack 0
_refine_ls_extinction_coef 500.
_refine_ls_extinction_method 'Becker & Coppens (1975)'
_refine_ls_goodness_of_fit_all 1.638
_refine_ls_goodness_of_fit_obs 1.685
_refine_ls_matrix_type full
_refine_ls_number_constraints 0
_refine_ls_number_parameters 31
_refine_ls_number_reflns 378
_refine_ls_number_restraints 0
_refine_ls_R_factor_all .065
_refine_ls_R_factor_obs .061
_refine_ls_shift/esd_max .00096
_refine_ls_shift/esd_mean .00016
_refine_ls_structure_factor_coef F
_refine_ls_weighting_scheme sigma
_refine_ls_wR_factor_all .039
_refine_ls_wR_factor_obs .039
_reflns_number_observed 378
_reflns_number_total 402
_reflns_observed_criterion F_>_1.00_sigma(F)
_cod_data_source_file du1157.cif
_cod_data_source_block Fe~3~Al~2~Si~4~
_cod_depositor_comments
;
The following automatic conversions were performed:

'_exptl_crystal_density_meas' value 'not measured' was changed to '?'
- the value is perceived as not measured.

Automatic conversion script
Id: cif_fix_values 3008 2015-01-20 13:52:24Z robertas 
;
_cod_original_cell_volume 461.1(4)
_cod_database_code 2005762

loop_
_symmetry_equiv_pos_as_xyz
+x,+y,+z
-x,-y,1/2+z
+x,-y,-z
-x,+y,1/2-z
-x,-y,-z
+x,+y,1/2-z
-x,+y,+z
+x,-y,1/2+z
1/2+x,1/2+y,+z
1/2-x,1/2-y,1/2+z
1/2+x,1/2-y,-z
1/2-x,1/2+y,1/2-z
1/2-x,1/2-y,-z
1/2+x,1/2+y,1/2-z
1/2-x,1/2+y,+z
1/2+x,1/2-y,1/2+z

loop_
_atom_site_aniso_label
_atom_site_aniso_U_11
_atom_site_aniso_U_22
_atom_site_aniso_U_33
_atom_site_aniso_U_12
_atom_site_aniso_U_13
_atom_site_aniso_U_23
Fe1 .0029(6) .0076(5) .0016(5) .00000 .00000 -.0004(5)
Fe2 .0055(9) .0074(7) .0027(8) .00000 .00000 .00000
Al1 .0040(14) .0086(10) .0034(11) .00000 .00000 .0014(10)
Si1 .0035(12) .0075(9) .0039(10) .00000 .00000 -.0005(10)
Si2 .0036(19) .0069(14) .0117(17) .00000 .00000 .00000
Si3 .0060(17) .0108(15) .0052(17) .00000 .00000 .00000

loop_
_atom_site_label
_atom_site_fract_x
_atom_site_fract_y
_atom_site_fract_z
_atom_site_U_iso_or_equiv
_atom_site_thermal_displace_type
Fe1 .00000 .14896(9) .12537(13) .0040(3) Uani
Fe2 .00000 .35285(15) .25 .0052(5) Uani
Al1 .00000 .05746(18) .6086(3) .0053(7) Uani
Si1 .00000 .31907(16) .0150(3) .0050(6) Uani
Si2 .00000 .5448(2) .25 .0074(9) Uani
Si3 .00000 .7396(3) .25 .0073(9) Uani

loop_
_atom_type_symbol
_atom_type_description
_atom_type_scat_dispersion_real
_atom_type_scat_dispersion_imag
_atom_type_scat_source
Al Al .056 .052 'IntTabIV Tables 2.2B and 2.3.1'
Fe Fe .301 .845 'IntTabIV Tables 2.2B and 2.3.1'
Si Si .072 .071 'IntTabIV Tables 2.2B and 2.3.1'

loop_
_geom_bond_atom_site_label_1
_geom_bond_atom_site_label_2
_geom_bond_site_symmetry_1
_geom_bond_site_symmetry_2
_geom_bond_distance
_geom_bond_publ_flag
Fe1 Si1 2_565 12 2.356(2) no
Fe1 Si1 2_565 12_455 2.356(2) no
Fe1 Si1 2_565 2_565 2.386(3) no
Fe1 Si3 2_565 10_565 2.4949(19) no
Fe1 Si3 2_565 10_465 2.4949(19) no
Fe1 Fe1 2_565 3_566 2.529(3) yes
Fe1 Al1 2_565 1_565 2.562(3) yes
Fe1 Si2 2_565 10_565 2.575(2) no
Fe1 Si2 2_565 10_465 2.575(2) no
Fe1 Al1 2_565 3_566 2.631(4) no
Fe1 Fe2 2_565 2_565 2.824(3) no
Fe1 Fe1 2_565 2_665 3.6687(16) no
Fe1 Fe1 2_565 2_465 3.6687(16) no
Fe1 Al1 2_565 4_566 3.718(4) no
Fe1 Fe1 2_565 12 4.013(2) no
Fe1 Fe1 2_565 12_455 4.013(2) no
Fe1 Si3 2_565 . 4.051(3) no
Fe1 Al1 2_565 9_455 4.076(3) no
Fe1 Al1 2_565 9 4.076(3) no
Fe2 Si3 2_565 10_565 2.309(3) yes
Fe2 Si3 2_565 10_465 2.309(3) yes
Fe2 Si2 2_565 2_565 2.377(4) no
Fe2 Si1 2_565 3_566 2.421(3) no
Fe2 Si1 2_565 2_565 2.421(3) no
Fe2 Al1 2_565 12_556 2.580(3) no
Fe2 Al1 2_565 12_456 2.580(3) no
Fe2 Al1 2_565 9_455 2.580(3) no
Fe2 Al1 2_565 9 2.580(3) no
Fe2 Fe2 2_565 2_665 3.6687(16) no
Fe2 Fe2 2_565 2_465 3.6687(16) no
Fe2 Si1 2_565 9_556 3.890(3) no
Fe2 Si1 2_565 9_456 3.890(3) no
Fe2 Si1 2_565 12 3.890(3) no
Fe2 Si1 2_565 12_455 3.890(3) no
Al1 Si1 9 2_665 2.570(3) yes
Al1 Si1 9 2_565 2.570(3) yes
Al1 Al1 9 11_556 2.624(4) yes
Al1 Si2 9 2_665 2.650(3) no
Al1 Si2 9 2_565 2.650(3) no
Al1 Al1 9 12_556 2.869(5) no
Al1 Si3 9 10_565 2.894(4) no
Al1 Si1 9 12 3.474(4) no
Al1 Al1 9 9_655 3.6687(16) no
Al1 Al1 9 9_455 3.6687(16) no
Al1 Si1 9 4_655 3.695(3) no
Al1 Si1 9 4 3.695(3) no
Al1 Si2 9 1_655 4.078(4) no
Al1 Si2 9 . 4.078(4) no
Si1 Si1 2_565 12 2.527(3) no
Si1 Si1 2_565 12_455 2.527(3) no
Si1 Si3 2_565 . 2.785(4) no
Si1 Si3 2_565 10_565 3.165(3) no
Si1 Si3 2_565 10_465 3.165(3) no
Si1 Si2 2_565 . 3.174(4) no
Si1 Si1 2_565 2_665 3.6687(16) no
Si1 Si1 2_565 2_465 3.6687(16) no
Si1 Si2 2_565 2_565 3.674(4) no
Si2 Si3 10_465 10_465 2.413(5) yes
Si2 Si2 10_465 10_565 3.6687(16) no
Si2 Si2 10_465 10_365 3.6687(16) no
Si3 Si3 . 1_655 3.6687(16) no
Si3 Si3 . 1_455 3.6687(16) no
